data_9008581
loop_
_publ_author_name
'Wyckoff, R. W. G.'

_publ_section_title
;
 Second edition. Interscience Publishers, New York, New York
 Sample is the alpha form of the monoclinic phase
;
_journal_name_full 'Crystal Structures'
_journal_page_first 7
_journal_page_last 83
_journal_volume 1
_journal_year 1963
_chemical_formula_sum Se8
_chemical_name_common Selenium
_chemical_name_mineral Selenium
_space_group_IT_number 14
_symmetry_space_group_name_Hall '-P 2yn'
_symmetry_space_group_name_H-M 'P 1 21/n 1'
_cell_angle_alpha 90
_cell_angle_beta 90.767
_cell_angle_gamma 90
_cell_length_a 9.05
_cell_length_b 9.07
_cell_length_c 11.61
_cell_formula_units_Z 4
_cell_volume 952.904
_database_code_amcsd 0011259
_exptl_crystal_density_diffrn 4.403
_cod_database_code 9008581

loop_
_space_group_symop_operation_xyz
x,y,z
1/2+x,1/2-y,1/2+z
1/2-x,1/2+y,1/2-z
-x,-y,-z

loop_
_atom_site_label
_atom_site_fract_x
_atom_site_fract_y
_atom_site_fract_z
Se1 0.32100 0.48600 0.23700
Se2 0.42700 0.66400 0.35700
Se3 0.31700 0.63700 0.53500
Se4 0.13400 0.82000 0.55600
Se5 -0.08100 0.68600 0.52100
Se6 -0.15600 0.73300 0.32800
Se7 -0.08400 0.52000 0.22900
Se8 0.13100 0.59700 0.13400

loop_
_cod_related_entry_id
_cod_related_entry_database
_cod_related_entry_code
1 ChemSpider 122876
2 AMCSD 0011259
